data_4133422
loop_
_publ_author_name
'Wang, Xiaozhu'
'Jaraquemada-Pel\'aez, Mar\'ia de Guadalupe'
'Rodr\'iguez-Rodr\'iguez, Cristina'
'Cao, Yang'
'Buchwalder, Christian'
'Choudhary, Neha'
'Jermilova, Una'
'Ramogida, Caterina F.'
'Saatchi, Katayoun'
'H\"afeli, Urs O'
'Patrick, Brian O.'
'Orvig, Chris'

_publ_section_title
;
 H<sub>4</sub>octox: Versatile Bimodal Octadentate Acyclic Chelating
 Ligand for Medicinal Inorganic Chemistry.
;
_journal_issue 45
_journal_name_full 'Journal of the American Chemical Society'
_journal_page_first 15487
_journal_page_last 15500
_journal_paper_doi 10.1021/jacs.8b09964
_journal_volume 140
_journal_year 2018
_chemical_formula_moiety 'C104 H92 La3 N16 O26, 6(H2 O)'
_chemical_formula_sum 'C104 H104 La3 N16 O32'
_chemical_formula_weight 2506.76
_space_group_crystal_system monoclinic
_space_group_IT_number 14
_space_group_name_Hall '-P 2ybc'
_space_group_name_H-M_alt 'P 1 21/c 1'
_atom_sites_solution_hydrogens mixed
_atom_sites_solution_primary dual
_audit_creation_date 2018-06-15
_audit_creation_method
;
Olex2 1.2
(compiled 2018.05.29 svn.r3508 for OlexSys, GUI svn.r5506)
;
_cell_angle_alpha 90
_cell_angle_beta 90.844(4)
_cell_angle_gamma 90
_cell_formula_units_Z 4
_cell_length_a 14.5237(8)
_cell_length_b 23.9029(14)
_cell_length_c 38.344(2)
_cell_measurement_reflns_used 9827
_cell_measurement_temperature 100(2)
_cell_measurement_theta_max 25.30
_cell_measurement_theta_min 2.30
_cell_volume 13310.0(13)
_computing_cell_refinement 'SAINT V8.38A (?, 2016)'
_computing_data_reduction 'SAINT V8.38A (?, 2016)'
_computing_molecular_graphics 'Olex2 (Dolomanov et al., 2009)'
_computing_publication_material 'Olex2 (Dolomanov et al., 2009)'
_computing_structure_refinement 'XL (Sheldrick, 2008)'
_computing_structure_solution 'XT (Sheldrick, 2015)'
_diffrn_ambient_temperature 100(2)
_diffrn_detector 'Bruker APEX2 area detector'
_diffrn_detector_area_resol_mean 7.9
_diffrn_detector_type 'CCD area detector'
_diffrn_measured_fraction_theta_full 0.995
_diffrn_measured_fraction_theta_max 0.995
_diffrn_measurement_device 'Bruker D8 Kappa diffractometer'
_diffrn_measurement_device_type 'Bruker APEX-II CCD'
_diffrn_measurement_method '\f and \w scans'
_diffrn_radiation_monochromator 'TRIUMPH curved-crystal'
_diffrn_radiation_probe x-ray
_diffrn_radiation_type MoK\a
_diffrn_radiation_wavelength 0.71073
_diffrn_reflns_av_R_equivalents 0.0734
_diffrn_reflns_av_unetI/netI 0.0667
_diffrn_reflns_Laue_measured_fraction_full 0.995
_diffrn_reflns_Laue_measured_fraction_max 0.995
_diffrn_reflns_limit_h_max 15
_diffrn_reflns_limit_h_min -15
_diffrn_reflns_limit_k_max 25
_diffrn_reflns_limit_k_min -25
_diffrn_reflns_limit_l_max 41
_diffrn_reflns_limit_l_min -41
_diffrn_reflns_number 76860
_diffrn_reflns_point_group_measured_fraction_full 0.995
_diffrn_reflns_point_group_measured_fraction_max 0.995
_diffrn_reflns_theta_full 22.474
_diffrn_reflns_theta_max 22.474
_diffrn_reflns_theta_min 1.062
_diffrn_source 'sealed X-ray tube'
_diffrn_standards_number 0
_exptl_absorpt_coefficient_mu 1.016
_exptl_absorpt_correction_T_max 0.7452
_exptl_absorpt_correction_T_min 0.6476
_exptl_absorpt_correction_type multi-scan
_exptl_absorpt_process_details
'SADABS-2016/2 (Bruker,2016/2) was used for absorption correction. wR2(int) was 0.1076 before and 0.0651 after correction. The Ratio of minimum to maximum transmission is 0.8690. The \l/2 correction factor is Not present.'
_exptl_crystal_density_diffrn 1.251
_exptl_crystal_description irregular
_exptl_crystal_F_000 5068
_exptl_crystal_size_max 0.25
_exptl_crystal_size_mid 0.1
_exptl_crystal_size_min 0.08
_refine_diff_density_max 2.667
_refine_diff_density_min -0.989
_refine_diff_density_rms 0.136
_refine_ls_extinction_method none
_refine_ls_goodness_of_fit_ref 1.039
_refine_ls_hydrogen_treatment mixed
_refine_ls_matrix_type full
_refine_ls_number_parameters 1423
_refine_ls_number_reflns 17278
_refine_ls_number_restraints 241
_refine_ls_restrained_S_all 1.032
_refine_ls_R_factor_all 0.0851
_refine_ls_R_factor_gt 0.0661
_refine_ls_shift/su_max 0.007
_refine_ls_shift/su_mean 0.000
_refine_ls_structure_factor_coef Fsqd
_refine_ls_weighting_details 'w=1/[\s^2^(Fo^2^)+(0.0851P)^2^+122.4214P] where P=(Fo^2^+2Fc^2^)/3'
_refine_ls_weighting_scheme calc
_refine_ls_wR_factor_gt 0.1742
_refine_ls_wR_factor_ref 0.1854
_reflns_Friedel_coverage 0.000
_reflns_number_gt 13043
_reflns_number_total 17278
_reflns_threshold_expression 'I > 2\s(I)'
_cod_data_source_file ja8b09964_si_004.cif
_cod_data_source_block co535_sq_sq
_cod_original_cell_volume 13310.1(13)
_cod_database_code 4133422
_shelx_shelxl_version_number 2017/1
_shelx_space_group_comment
;
The symmetry employed for this shelxl refinement is uniquely defined
by the following loop, which should always be used as a source of
symmetry information in preference to the above space-group names.
They are only intended as comments.
;
_shelx_estimated_absorpt_t_max 0.923
_shelx_estimated_absorpt_t_min 0.785
_olex2_refinement_description
;
1. Fixed Uiso
 At 1.2 times of:
  All C(H) groups, {H1AA,H1AB} of O1A, All C(H,H) groups
 At 1.5 times of:
  {H54A,H54B} of O54, {H32A,H32B} of O32, {H31A,H31B} of O31, {H30A,H30B} of
  O30, {H29A,H29B} of O29, {H28A,H28B} of O28
2. Restrained distances
 H31A-H37B
 -2 with sigma of 0.01
3. Uiso/Uaniso restraints and constraints
C73 \\sim C74 \\sim C75 \\sim C76 \\sim C77 \\sim C78: within 2A with sigma of
0.04 and sigma for terminal atoms of 0.08
4. Rigid body (RIGU) restrains
 C100, C96, N13, C104, C103, O23, C102, C101, C99, C98, C97
 with sigma for 1-2 distances of 0.004 and sigma for 1-3 distances of 0.004
 O8, C28, C29, C30, C31, C32, C27, N5, C35, C34, C33
 with sigma for 1-2 distances of 0.004 and sigma for 1-3 distances of 0.004
 C73, C74, C75, C76, C77, C78
 with sigma for 1-2 distances of 0.004 and sigma for 1-3 distances of 0.004
5.a Free rotating group:
 O1A(H1AA,H1AB), O28(H28A,H28B), O29(H29A,H29B), O30(H30A,H30B), O31(H31A,
 H31B), O32(H32A,H32B)
5.b Rotating group:
 O54(H54A,H54B)
5.c Secondary CH2 refined with riding coordinates:
 C0AA(H0AA,H0AB), C10(H10A,H10B), C11(H11A,H11B), C13(H13A,H13B), C14(H14C,
 H14D), C15(H15A,H15B), C17(H17A,H17B), C36(H36A,H36B), C37(H37A,H37B),
 C39(H39A,H39B), C40(H40A,H40B), C41(H41A,H41B), C62(H62A,H62B), C63(H63A,H63B),
  C65(H65A,H65B), C66(H66A,H66B), C67(H67A,H67B), C69(H69A,H69B), C88(H88A,
 H88B), C89(H89A,H89B), C91(H91A,H91B), C92(H92A,H92B), C93(H93A,H93B),
 C95(H95A,H95B)
5.d Aromatic/amide H refined with riding coordinates:
 C3(H3), C4(H4), C5(H5), C7(H7), C8(H8), C19(H19), C20(H20), C22(H22),
 C23(H23), C24(H24), C29(H29), C30(H30), C31(H31), C33(H33), C34(H34), C45(H45),
  C46(H46), C48(H48), C49(H49), C50(H50), C55(H55), C56(H56), C57(H57),
 C59(H59), C60(H60), C71(H71), C72(H72), C74(H74), C75(H75), C76(H76), C81(H81),
  C82(H82), C83(H83), C85(H85), C86(H86), C97(H97), C98(H98), C100(H100),
 C101(H101), C102(H102)
;
_platon_squeeze_void_probe_radius 1.20
_olex2_submission_special_instructions 'No special instructions were received'

loop_
_space_group_symop_operation_xyz
'x, y, z'
'-x, y+1/2, -z+1/2'
'-x, -y, -z'
'x, -y-1/2, z-1/2'

loop_
_atom_site_label
_atom_site_type_symbol
_atom_site_fract_x
_atom_site_fract_y
_atom_site_fract_z
_atom_site_U_iso_or_equiv
_atom_site_adp_type
_atom_site_occupancy
_atom_site_site_symmetry_order
_atom_site_calc_flag
_atom_site_refinement_flags_posn
_atom_site_refinement_flags_adp
_atom_site_disorder_assembly
_atom_site_disorder_group
La1 La 0.65883(4) -0.13044(2) 0.41817(2) 0.02665(16) Uani 1 1 d . . . .
La2 La 0.77826(4) 0.12141(2) 0.33439(2) 0.02466(16) Uani 1 1 d . . . .
La3 La 0.72501(4) 0.25650(2) 0.17363(2) 0.02969(17) Uani 1 1 d . . . .
O1 O 0.5236(4) -0.0615(3) 0.40437(16) 0.0316(15) Uani 1 1 d . . . .
O2 O 0.8331(4) -0.1365(3) 0.41188(16) 0.0315(15) Uani 1 1 d . . . .
O3 O 0.9636(5) -0.0900(3) 0.42030(17) 0.0392(17) Uani 1 1 d . . . .
O4 O 0.5476(4) -0.1587(3) 0.46507(16) 0.0366(16) Uani 1 1 d . . . .
O5 O 0.4480(6) -0.2292(3) 0.4731(2) 0.065(2) Uani 1 1 d . . . .
O6 O 0.6624(4) -0.1308(2) 0.35167(16) 0.0260(14) Uani 1 1 d . . . .
O8 O 0.9262(4) 0.1447(2) 0.30064(15) 0.0247(14) Uani 1 1 d . U . .
O9 O 0.6962(4) 0.0370(3) 0.36261(16) 0.0299(15) Uani 1 1 d . . . .
O10 O 0.7238(4) -0.0373(3) 0.39721(16) 0.0312(15) Uani 1 1 d . . . .
O11 O 0.7936(4) 0.2249(3) 0.35035(16) 0.0302(15) Uani 1 1 d . . . .
O12 O 0.7297(5) 0.3082(3) 0.33908(19) 0.0443(18) Uani 1 1 d . . . .
O13 O 0.7604(4) 0.0586(2) 0.27793(16) 0.0290(15) Uani 1 1 d . . . .
O14 O 0.8846(5) 0.0356(3) 0.3352(2) 0.0313(17) Uani 1 1 d . . . .
O15 O 0.8216(5) 0.3415(3) 0.15434(17) 0.0375(16) Uani 1 1 d . . . .
O16 O 0.7399(4) 0.1889(2) 0.22457(16) 0.0261(14) Uani 1 1 d . . . .
O17 O 0.7466(4) 0.1831(3) 0.28262(15) 0.0287(15) Uani 1 1 d . . . .
O18 O 0.8573(4) 0.2840(2) 0.21960(15) 0.0299(15) Uani 1 1 d . . . .
O19 O 0.9897(4) 0.2761(3) 0.19012(16) 0.0365(16) Uani 1 1 d . . . .
O20 O 0.8792(5) 0.2166(3) 0.15839(17) 0.0378(17) Uani 1 1 d . . . .
O22 O 0.5903(5) 0.3095(3) 0.14571(18) 0.0411(18) Uani 1 1 d . . . .
O23 O 0.8473(5) 0.2903(3) 0.41265(19) 0.0490(18) Uani 1 1 d . U . .
O24 O 1.1083(4) 0.4439(3) 0.27120(16) 0.0346(16) Uani 1 1 d . . . .
O26 O 1.2537(5) 0.4107(3) 0.32470(19) 0.0466(19) Uani 1 1 d . . . .
O54 O 0.7363(4) 0.2565(3) 0.10755(17) 0.0367(16) Uani 1 1 d . . . .
H54A H 0.752302 0.226876 0.093243 0.055 Uiso 1 1 d GR . . .
H54B H 0.725409 0.286109 0.092401 0.055 Uiso 1 1 d GR . . .
O64 O 0.4769(4) 0.3120(3) 0.10582(17) 0.0338(16) Uani 1 1 d . . . .
O89 O 1.1019(4) 0.5369(3) 0.26219(17) 0.0367(16) Uani 1 1 d . . . .
N1 N 0.6242(5) -0.0434(3) 0.46247(18) 0.0276(18) Uani 1 1 d . . . .
N2 N 0.7723(5) -0.1150(3) 0.47703(19) 0.0303(18) Uani 1 1 d . . . .
N3 N 0.6944(6) -0.2274(3) 0.4561(2) 0.041(2) Uani 1 1 d . . . .
N4 N 0.7185(5) -0.2238(3) 0.3836(2) 0.034(2) Uani 1 1 d . . . .
N5 N 0.9374(5) 0.1387(3) 0.36998(19) 0.0265(16) Uani 1 1 d . U . .
N6 N 0.7783(5) 0.1114(3) 0.4054(2) 0.0262(18) Uani 1 1 d . . . .
N7 N 0.6341(5) 0.1755(3) 0.36592(19) 0.0274(18) Uani 1 1 d . . . .
N8 N 0.6088(5) 0.1037(3) 0.30698(19) 0.0278(18) Uani 1 1 d . . . .
N9 N 0.6913(5) 0.3581(3) 0.2022(2) 0.0312(19) Uani 1 1 d . . . .
N10 N 0.5999(5) 0.2637(3) 0.2257(2) 0.0301(18) Uani 1 1 d . . . .
N11 N 0.5604(5) 0.2004(3) 0.1604(2) 0.036(2) Uani 1 1 d . . . .
N12 N 0.7334(6) 0.1521(3) 0.14725(19) 0.0308(19) Uani 1 1 d . . . .
N13 N 0.9563(5) 0.2770(3) 0.3565(2) 0.0312(17) Uani 1 1 d . U . .
N14 N 0.9585(5) 0.3323(3) 0.27724(19) 0.0263(18) Uani 1 1 d . . . .
N15 N 0.9595(5) 0.4401(3) 0.30963(19) 0.0307(19) Uani 1 1 d . . . .
N16 N 1.0882(5) 0.4203(3) 0.3559(2) 0.0326(19) Uani 1 1 d . . . .
C0AA C 0.5456(6) 0.1449(4) 0.3591(2) 0.033(2) Uani 1 1 d . . . .
H0AA H 0.493556 0.170110 0.364517 0.039 Uiso 1 1 calc R . . .
H0AB H 0.542354 0.112484 0.375100 0.039 Uiso 1 1 calc R . . .
C1 C 0.7153(6) -0.2240(4) 0.3477(3) 0.034(2) Uani 1 1 d . . . .
C2 C 0.6852(6) -0.1750(4) 0.3300(2) 0.031(2) Uani 1 1 d . . . .
C3 C 0.6833(7) -0.1729(5) 0.2948(3) 0.040(3) Uani 1 1 d . . . .
H3 H 0.663496 -0.139922 0.283039 0.048 Uiso 1 1 calc R . . .
C4 C 0.7116(8) -0.2213(5) 0.2751(3) 0.051(3) Uani 1 1 d . . . .
H4 H 0.709404 -0.220047 0.250351 0.061 Uiso 1 1 calc R . . .
C5 C 0.7412(9) -0.2685(5) 0.2912(3) 0.057(3) Uani 1 1 d . . . .
H5 H 0.761235 -0.299543 0.277814 0.069 Uiso 1 1 calc R . . .
C6 C 0.7423(8) -0.2716(5) 0.3284(3) 0.051(3) Uani 1 1 d . . . .
C7 C 0.7705(10) -0.3200(5) 0.3477(4) 0.068(4) Uani 1 1 d . . . .
H7 H 0.789133 -0.352784 0.335719 0.082 Uiso 1 1 calc R . . .
C8 C 0.7709(8) -0.3194(5) 0.3830(3) 0.056(3) Uani 1 1 d . . . .
H8 H 0.788867 -0.351664 0.395843 0.067 Uiso 1 1 calc R . . .
C9 C 0.7442(7) -0.2702(4) 0.4002(3) 0.042(3) Uani 1 1 d . . . .
C10 C 0.7558(8) -0.2668(4) 0.4393(3) 0.044(3) Uani 1 1 d . . . .
H10A H 0.745424 -0.304459 0.449234 0.053 Uiso 1 1 calc R . . .
H10B H 0.820154 -0.256024 0.444840 0.053 Uiso 1 1 calc R . . .
C11 C 0.6008(7) -0.2536(4) 0.4598(3) 0.041(3) Uani 1 1 d . . . .
H11A H 0.602603 -0.280734 0.479309 0.049 Uiso 1 1 calc R . . .
H11B H 0.584718 -0.274249 0.438207 0.049 Uiso 1 1 calc R . . .
C12 C 0.5271(8) -0.2101(5) 0.4667(3) 0.044(3) Uani 1 1 d . . . .
C13 C 0.7294(7) -0.2130(4) 0.4917(3) 0.040(3) Uani 1 1 d . . . .
H13A H 0.678233 -0.197790 0.505640 0.048 Uiso 1 1 calc R . . .
H13B H 0.752157 -0.247313 0.503435 0.048 Uiso 1 1 calc R . . .
C14 C 0.8052(7) -0.1710(4) 0.4906(3) 0.039(3) Uani 1 1 d . . . .
H14C H 0.854493 -0.185191 0.475382 0.047 Uiso 1 1 calc R . . .
H14D H 0.831605 -0.166160 0.514327 0.047 Uiso 1 1 calc R . . .
C15 C 0.8536(6) -0.0843(4) 0.4643(2) 0.031(2) Uani 1 1 d . . . .
H15A H 0.904924 -0.088590 0.481325 0.037 Uiso 1 1 calc R . . .
H15B H 0.838507 -0.043980 0.462655 0.037 Uiso 1 1 calc R . . .
C16 C 0.8842(6) -0.1044(4) 0.4295(2) 0.028(2) Uani 1 1 d . . . .
C17 C 0.7281(6) -0.0839(4) 0.5056(2) 0.031(2) Uani 1 1 d . . . .
H17A H 0.776401 -0.069155 0.521593 0.037 Uiso 1 1 calc R . . .
H17B H 0.689242 -0.109969 0.519026 0.037 Uiso 1 1 calc R . . .
C18 C 0.6695(6) -0.0361(4) 0.4926(2) 0.033(2) Uani 1 1 d . . . .
C19 C 0.6625(6) 0.0136(4) 0.5124(2) 0.032(2) Uani 1 1 d . . . .
H19 H 0.698626 0.018077 0.533051 0.039 Uiso 1 1 calc R . . .
C20 C 0.6031(7) 0.0555(4) 0.5017(2) 0.037(3) Uani 1 1 d . . . .
H20 H 0.597253 0.088713 0.515042 0.044 Uiso 1 1 calc R . . .
C21 C 0.5515(6) 0.0482(4) 0.4708(2) 0.032(2) Uani 1 1 d . . . .
C22 C 0.4892(7) 0.0886(4) 0.4581(3) 0.035(2) Uani 1 1 d . . . .
H22 H 0.481895 0.122793 0.470345 0.042 Uiso 1 1 calc R . . .
C23 C 0.4391(7) 0.0793(4) 0.4283(3) 0.037(2) Uani 1 1 d . . . .
H23 H 0.396410 0.106569 0.420134 0.044 Uiso 1 1 calc R . . .
C24 C 0.4512(7) 0.0281(4) 0.4093(2) 0.033(2) Uani 1 1 d . . . .
H24 H 0.416807 0.021582 0.388403 0.039 Uiso 1 1 calc R . . .
C25 C 0.5123(6) -0.0112(4) 0.4212(2) 0.026(2) Uani 1 1 d . . . .
C26 C 0.5638(6) -0.0020(4) 0.4518(2) 0.026(2) Uani 1 1 d . . . .
C27 C 1.0190(6) 0.1390(4) 0.3520(2) 0.0270(18) Uani 1 1 d . U . .
C28 C 1.0142(6) 0.1413(4) 0.3148(2) 0.0259(19) Uani 1 1 d . U . .
C29 C 1.0922(6) 0.1411(4) 0.2958(3) 0.030(2) Uani 1 1 d . U . .
H29 H 1.088405 0.141661 0.271037 0.036 Uiso 1 1 calc R . . .
C30 C 1.1789(6) 0.1399(4) 0.3128(3) 0.032(2) Uani 1 1 d . U . .
H30 H 1.233210 0.140261 0.299342 0.038 Uiso 1 1 calc R . . .
C31 C 1.1862(6) 0.1383(4) 0.3480(3) 0.036(2) Uani 1 1 d . U . .
H31 H 1.245285 0.137386 0.358989 0.043 Uiso 1 1 calc R . . .
C32 C 1.1061(6) 0.1381(4) 0.3686(3) 0.0301(19) Uani 1 1 d . U . .
C33 C 1.1071(7) 0.1373(4) 0.4057(3) 0.037(2) Uani 1 1 d . U . .
H33 H 1.164075 0.135487 0.418181 0.044 Uiso 1 1 calc R . . .
C34 C 1.0275(7) 0.1391(4) 0.4232(3) 0.035(2) Uani 1 1 d . U . .
H34 H 1.028569 0.140454 0.447965 0.042 Uiso 1 1 calc R . . .
C35 C 0.9420(7) 0.1391(4) 0.4048(2) 0.030(2) Uani 1 1 d . U . .
C36 C 0.8538(7) 0.1433(4) 0.4240(2) 0.034(2) Uani 1 1 d . . . .
H36A H 0.835837 0.183081 0.426039 0.041 Uiso 1 1 calc R . . .
H36B H 0.862402 0.128068 0.447837 0.041 Uiso 1 1 calc R . . .
C37 C 0.7916(7) 0.0497(4) 0.4134(2) 0.035(2) Uani 1 1 d . . . .
H37A H 0.775580 0.042448 0.438045 0.042 Uiso 1 1 calc R . . .
H37B H 0.857048 0.039576 0.410381 0.042 Uiso 1 1 calc DR . . .
C38 C 0.7308(6) 0.0132(4) 0.3893(2) 0.025(2) Uani 1 1 d . . . .
C39 C 0.6873(7) 0.1274(4) 0.4199(2) 0.036(2) Uani 1 1 d . . . .
H39A H 0.693611 0.132567 0.445481 0.043 Uiso 1 1 calc R . . .
H39B H 0.642614 0.096774 0.415638 0.043 Uiso 1 1 calc R . . .
C40 C 0.6510(6) 0.1808(4) 0.4036(2) 0.028(2) Uani 1 1 d . . . .
H40A H 0.592803 0.191367 0.415014 0.033 Uiso 1 1 calc R . . .
H40B H 0.696000 0.211225 0.407839 0.033 Uiso 1 1 calc R . . .
C41 C 0.6301(7) 0.2325(4) 0.3508(3) 0.033(2) Uani 1 1 d . . . .
H41A H 0.593641 0.256955 0.366278 0.040 Uiso 1 1 calc R . . .
H41B H 0.598037 0.230955 0.327884 0.040 Uiso 1 1 calc R . . .
C42 C 0.7230(7) 0.2575(4) 0.3463(2) 0.033(2) Uani 1 1 d . . . .
C44 C 0.5344(6) 0.1243(4) 0.3219(2) 0.030(2) Uani 1 1 d . . . .
C45 C 0.4467(6) 0.1233(4) 0.3055(3) 0.034(2) Uani 1 1 d . . . .
H45 H 0.395232 0.139660 0.316558 0.041 Uiso 1 1 calc R . . .
C46 C 0.4367(6) 0.0990(4) 0.2739(3) 0.033(2) Uani 1 1 d . . . .
H46 H 0.378312 0.099070 0.262417 0.040 Uiso 1 1 calc R . . .
C47 C 0.5136(7) 0.0734(4) 0.2578(2) 0.034(2) Uani 1 1 d . . . .
C48 C 0.5063(7) 0.0443(4) 0.2256(2) 0.033(2) Uani 1 1 d . . . .
H48 H 0.448727 0.041767 0.213602 0.040 Uiso 1 1 calc R . . .
C49 C 0.5837(7) 0.0198(4) 0.2119(3) 0.037(2) Uani 1 1 d . . . .
H49 H 0.578723 -0.000580 0.190696 0.045 Uiso 1 1 calc R . . .
C50 C 0.6707(7) 0.0246(4) 0.2290(2) 0.031(2) Uani 1 1 d . . . .
H50 H 0.723511 0.007622 0.219190 0.037 Uiso 1 1 calc R . . .
C51 C 0.6781(6) 0.0540(4) 0.2597(2) 0.029(2) Uani 1 1 d . . . .
C52 C 0.5981(6) 0.0776(4) 0.2753(2) 0.026(2) Uani 1 1 d . . . .
C53 C 0.8153(7) 0.1335(4) 0.1351(3) 0.038(3) Uani 1 1 d . . . .
C54 C 0.8948(7) 0.1677(4) 0.1412(2) 0.035(2) Uani 1 1 d . . . .
C55 C 0.9809(9) 0.1506(5) 0.1309(3) 0.050(3) Uani 1 1 d . . . .
H55 H 1.033754 0.172902 0.135544 0.059 Uiso 1 1 calc R . . .
C56 C 0.9886(9) 0.0986(5) 0.1130(3) 0.051(3) Uani 1 1 d . . . .
H56 H 1.047747 0.086375 0.105933 0.061 Uiso 1 1 calc R . . .
C57 C 0.9140(9) 0.0659(4) 0.1057(3) 0.053(3) Uani 1 1 d . . . .
H57 H 0.921304 0.031931 0.093135 0.063 Uiso 1 1 calc R . . .
C58 C 0.8260(8) 0.0823(4) 0.1167(3) 0.041(3) Uani 1 1 d . . . .
C59 C 0.7447(8) 0.0516(4) 0.1109(3) 0.048(3) Uani 1 1 d . . . .
H59 H 0.747509 0.017591 0.098155 0.057 Uiso 1 1 calc R . . .
C60 C 0.6624(8) 0.0693(4) 0.1230(3) 0.047(3) Uani 1 1 d . . . .
H60 H 0.607991 0.048023 0.119043 0.056 Uiso 1 1 calc R . . .
C61 C 0.6596(8) 0.1200(4) 0.1416(3) 0.039(3) Uani 1 1 d . . . .
C62 C 0.5715(7) 0.1386(4) 0.1587(3) 0.044(3) Uani 1 1 d . . . .
H62A H 0.518532 0.122602 0.145520 0.052 Uiso 1 1 calc R . . .
H62B H 0.570027 0.123291 0.182651 0.052 Uiso 1 1 calc R . . .
C63 C 0.5265(8) 0.2224(4) 0.1261(3) 0.043(3) Uani 1 1 d . . . .
H63A H 0.462521 0.209489 0.121821 0.052 Uiso 1 1 calc R . . .
H63B H 0.565365 0.207728 0.107226 0.052 Uiso 1 1 calc R . . .
C64 C 0.5293(7) 0.2867(4) 0.1261(3) 0.034(2) Uani 1 1 d . . . .
C65 C 0.4885(7) 0.2135(4) 0.1872(2) 0.036(2) Uani 1 1 d . . . .
H65A H 0.457860 0.249327 0.181175 0.043 Uiso 1 1 calc R . . .
H65B H 0.441181 0.183727 0.187025 0.043 Uiso 1 1 calc R . . .
C66 C 0.5320(6) 0.2178(4) 0.2230(3) 0.035(2) Uani 1 1 d . . . .
H66A H 0.483149 0.223915 0.240336 0.042 Uiso 1 1 calc R . . .
H66B H 0.562873 0.181923 0.228751 0.042 Uiso 1 1 calc R . . .
C67 C 0.6559(6) 0.2550(4) 0.2580(2) 0.032(2) Uani 1 1 d . . . .
H67A H 0.614374 0.249762 0.277990 0.038 Uiso 1 1 calc R . . .
H67B H 0.693823 0.288682 0.262604 0.038 Uiso 1 1 calc R . . .
C68 C 0.7179(6) 0.2047(4) 0.2549(2) 0.026(2) Uani 1 1 d . . . .
C69 C 0.5540(7) 0.3199(4) 0.2274(3) 0.038(2) Uani 1 1 d . . . .
H69A H 0.522865 0.323818 0.250037 0.045 Uiso 1 1 calc R . . .
H69B H 0.506654 0.322625 0.208626 0.045 Uiso 1 1 calc R . . .
C70 C 0.6241(6) 0.3672(4) 0.2233(3) 0.032(2) Uani 1 1 d . . . .
C71 C 0.6114(7) 0.4181(4) 0.2409(3) 0.041(3) Uani 1 1 d . . . .
H71 H 0.560068 0.423028 0.255617 0.049 Uiso 1 1 calc R . . .
C72 C 0.6717(6) 0.4593(4) 0.2367(3) 0.039(3) Uani 1 1 d . . . .
H72 H 0.663504 0.493500 0.248872 0.047 Uiso 1 1 calc R . . .
C73 C 0.7488(7) 0.4533(4) 0.2141(3) 0.033(2) Uani 1 1 d . U . .
C74 C 0.8174(7) 0.4937(4) 0.2081(3) 0.040(2) Uani 1 1 d . U . .
H74 H 0.814704 0.528954 0.219385 0.048 Uiso 1 1 calc R . . .
C75 C 0.8873(8) 0.4822(4) 0.1860(3) 0.046(3) Uani 1 1 d . U . .
H75 H 0.933813 0.509526 0.182534 0.055 Uiso 1 1 calc R . . .
C76 C 0.8923(7) 0.4307(4) 0.1683(3) 0.042(2) Uani 1 1 d . U . .
H76 H 0.942606 0.423248 0.153442 0.050 Uiso 1 1 calc R . . .
C77 C 0.8244(7) 0.3911(4) 0.1725(3) 0.037(2) Uani 1 1 d . U . .
C78 C 0.7528(7) 0.4004(4) 0.1964(2) 0.033(2) Uani 1 1 d . U . .
C79 C 1.1649(7) 0.4141(4) 0.3771(3) 0.037(3) Uani 1 1 d . . . .
C80 C 1.2503(8) 0.4087(4) 0.3606(3) 0.044(3) Uani 1 1 d . . . .
C81 C 1.3293(8) 0.4011(5) 0.3806(4) 0.062(4) Uani 1 1 d . . . .
H81 H 1.387430 0.396995 0.369866 0.074 Uiso 1 1 calc R . . .
C82 C 1.3221(9) 0.3995(5) 0.4169(4) 0.063(4) Uani 1 1 d . . . .
H82 H 1.376539 0.393979 0.430510 0.076 Uiso 1 1 calc R . . .
C83 C 1.2410(10) 0.4055(5) 0.4336(3) 0.063(4) Uani 1 1 d . . . .
H83 H 1.239561 0.405210 0.458362 0.075 Uiso 1 1 calc R . . .
C84 C 1.1583(7) 0.4122(4) 0.4138(3) 0.041(3) Uani 1 1 d . . . .
C85 C 1.0704(8) 0.4171(4) 0.4282(3) 0.046(3) Uani 1 1 d . . . .
H85 H 1.063391 0.415266 0.452769 0.055 Uiso 1 1 calc R . . .
C86 C 0.9960(8) 0.4245(4) 0.4075(3) 0.037(3) Uani 1 1 d . . . .
H86 H 0.936773 0.428521 0.417353 0.045 Uiso 1 1 calc R . . .
C87 C 1.0062(7) 0.4262(4) 0.3708(2) 0.031(2) Uani 1 1 d . . . .
C88 C 0.9253(7) 0.4349(4) 0.3465(2) 0.034(2) Uani 1 1 d . . . .
H88A H 0.891877 0.469362 0.353114 0.041 Uiso 1 1 calc R . . .
H88B H 0.882369 0.402925 0.348215 0.041 Uiso 1 1 calc R . . .
C89 C 0.9998(7) 0.4975(4) 0.3026(2) 0.032(2) Uani 1 1 d . . . .
H89A H 1.024623 0.513828 0.324577 0.038 Uiso 1 1 calc R . . .
H89B H 0.951306 0.522814 0.293327 0.038 Uiso 1 1 calc R . . .
C90 C 1.0765(6) 0.4913(4) 0.2762(2) 0.031(2) Uani 1 1 d . . . .
C91 C 0.8878(7) 0.4258(4) 0.2829(3) 0.035(2) Uani 1 1 d . . . .
H91A H 0.908123 0.438676 0.259681 0.042 Uiso 1 1 calc R . . .
H91B H 0.829813 0.445412 0.288378 0.042 Uiso 1 1 calc R . . .
C92 C 0.8704(6) 0.3621(4) 0.2818(2) 0.031(2) Uani 1 1 d . . . .
H92A H 0.841465 0.349986 0.303722 0.038 Uiso 1 1 calc R . . .
H92B H 0.827820 0.353055 0.262180 0.038 Uiso 1 1 calc R . . .
C93 C 0.9927(7) 0.3307(4) 0.2415(2) 0.034(2) Uani 1 1 d . . . .
H93A H 1.057656 0.318223 0.242490 0.041 Uiso 1 1 calc R . . .
H93B H 0.992227 0.369419 0.232302 0.041 Uiso 1 1 calc R . . .
C94 C 0.9408(7) 0.2936(4) 0.2156(3) 0.034(2) Uani 1 1 d . . . .
C95 C 0.9581(6) 0.2754(4) 0.2931(2) 0.029(2) Uani 1 1 d . . . .
H95A H 0.893839 0.262806 0.296189 0.035 Uiso 1 1 calc R . . .
H95B H 0.988970 0.248708 0.277391 0.035 Uiso 1 1 calc R . . .
C96 C 1.0069(6) 0.2765(4) 0.3275(2) 0.029(2) Uani 1 1 d . U . .
C97 C 1.1038(7) 0.2788(4) 0.3310(3) 0.036(2) Uani 1 1 d . U . .
H97 H 1.140881 0.281565 0.310907 0.043 Uiso 1 1 calc R . . .
C98 C 1.1439(7) 0.2772(4) 0.3631(3) 0.038(2) Uani 1 1 d . U . .
H98 H 1.209195 0.275992 0.364682 0.046 Uiso 1 1 calc R . . .
C99 C 1.0946(7) 0.2771(4) 0.3937(3) 0.036(2) Uani 1 1 d . U . .
C100 C 1.1307(8) 0.2773(4) 0.4277(3) 0.045(2) Uani 1 1 d . U . .
H100 H 1.195521 0.275765 0.431345 0.054 Uiso 1 1 calc R . . .
C101 C 1.0736(9) 0.2798(5) 0.4556(3) 0.056(3) Uani 1 1 d . U . .
H101 H 1.099697 0.278475 0.478484 0.068 Uiso 1 1 calc R . . .
C102 C 0.9775(9) 0.2842(4) 0.4516(3) 0.049(3) Uani 1 1 d . U . .
H102 H 0.939714 0.286842 0.471563 0.059 Uiso 1 1 calc R . . .
C103 C 0.9391(8) 0.2846(4) 0.4193(3) 0.037(2) Uani 1 1 d . U . .
C104 C 0.9969(7) 0.2795(4) 0.3896(3) 0.035(2) Uani 1 1 d . U . .
O1A O 0.9820(6) 0.2521(4) 0.5457(2) 0.067(2) Uani 1 1 d . . A -1
H1AA H 0.926172 0.268518 0.553824 0.080 Uiso 1 1 d G . A -1
H1AB H 1.018670 0.246341 0.566346 0.080 Uiso 1 1 d G . A -1
O28 O 0.6496(5) -0.0431(3) 0.31623(17) 0.0390(17) Uani 1 1 d . . . .
H28A H 0.593606 -0.034498 0.319562 0.058 Uiso 1 1 d G . . .
H28B H 0.661108 -0.040702 0.294648 0.058 Uiso 1 1 d G . . .
O29 O 0.8323(5) -0.0580(3) 0.29829(18) 0.0378(16) Uani 1 1 d . . . .
H29A H 0.838104 -0.063612 0.276457 0.057 Uiso 1 1 d G . . .
H29B H 0.872630 -0.079023 0.307803 0.057 Uiso 1 1 d G . . .
O30 O 0.8949(6) -0.1394(3) 0.34019(18) 0.0470(19) Uani 1 1 d . . . .
H30A H 0.868755 -0.141129 0.359810 0.071 Uiso 1 1 d G . . .
H30B H 0.937045 -0.164068 0.339304 0.071 Uiso 1 1 d G . . .
O31 O 1.0065(5) 0.0090(3) 0.38820(18) 0.0435(18) Uani 1 1 d . . . .
H31A H 0.988980 0.015888 0.409399 0.065 Uiso 1 1 d DG . . .
H31B H 1.049016 -0.016423 0.390604 0.065 Uiso 1 1 d G . . .
O32 O 0.9197(4) 0.1491(3) 0.23447(17) 0.0319(15) Uani 1 1 d . . . .
H32A H 0.864176 0.160413 0.233754 0.048 Uiso 1 1 d G . . .
H32B H 0.916162 0.114511 0.229652 0.048 Uiso 1 1 d G . . .
H14A H 0.883(7) 0.023(5) 0.316(3) 0.04(4) Uiso 1 1 d . . . .
H14B H 0.917(6) 0.027(4) 0.349(2) 0.01(3) Uiso 1 1 d . . . .

loop_
_atom_site_aniso_label
_atom_site_aniso_U_11
_atom_site_aniso_U_22
_atom_site_aniso_U_33
_atom_site_aniso_U_23
_atom_site_aniso_U_13
_atom_site_aniso_U_12
La1 0.0322(3) 0.0194(3) 0.0282(3) -0.0011(2) -0.0026(2) -0.0028(2)
La2 0.0264(3) 0.0175(3) 0.0302(3) 0.0002(2) 0.0008(2) 0.0010(2)
La3 0.0370(3) 0.0168(3) 0.0350(3) 0.0030(2) -0.0063(3) 0.0015(2)
O1 0.032(4) 0.029(4) 0.033(4) -0.001(3) -0.001(3) 0.002(3)
O2 0.029(4) 0.029(4) 0.037(4) 0.000(3) -0.005(3) -0.006(3)
O3 0.041(4) 0.032(4) 0.045(4) -0.003(3) 0.002(3) -0.002(3)
O4 0.041(4) 0.039(5) 0.030(4) 0.004(3) -0.002(3) -0.012(3)
O5 0.061(6) 0.058(6) 0.076(6) -0.006(4) 0.018(4) -0.031(5)
O6 0.025(3) 0.010(3) 0.043(4) -0.008(3) 0.000(3) -0.004(3)
O8 0.011(3) 0.019(3) 0.044(4) -0.001(3) 0.000(2) 0.008(2)
O9 0.034(4) 0.023(4) 0.033(4) 0.004(3) 0.002(3) -0.005(3)
O10 0.041(4) 0.019(4) 0.033(4) 0.003(3) 0.004(3) -0.005(3)
O11 0.027(4) 0.023(4) 0.041(4) 0.001(3) -0.002(3) 0.005(3)
O12 0.039(4) 0.023(4) 0.071(5) 0.005(3) 0.006(4) 0.003(3)
O13 0.025(3) 0.021(3) 0.041(4) -0.004(3) -0.003(3) 0.004(3)
O14 0.038(5) 0.024(4) 0.032(5) -0.001(4) -0.007(4) 0.002(3)
O15 0.051(4) 0.020(4) 0.042(4) 0.005(3) -0.002(3) -0.005(3)
O16 0.024(3) 0.022(3) 0.032(4) 0.000(3) -0.005(3) -0.003(3)
O17 0.032(4) 0.029(4) 0.024(4) 0.007(3) -0.001(3) -0.003(3)
O18 0.034(4) 0.023(4) 0.033(4) 0.003(3) 0.000(3) 0.000(3)
O19 0.040(4) 0.036(4) 0.034(4) -0.004(3) 0.009(3) 0.003(3)
O20 0.045(4) 0.020(4) 0.048(4) -0.007(3) 0.002(3) -0.002(3)
O22 0.047(4) 0.019(4) 0.057(5) 0.004(3) -0.022(4) 0.002(3)
O23 0.062(4) 0.035(4) 0.051(5) -0.004(3) 0.008(4) -0.002(4)
O24 0.042(4) 0.021(4) 0.041(4) -0.001(3) 0.006(3) -0.003(3)
O26 0.036(4) 0.050(5) 0.055(5) -0.004(4) 0.013(3) -0.002(3)
O54 0.049(4) 0.017(4) 0.043(4) 0.006(3) -0.019(3) -0.002(3)
O64 0.029(4) 0.029(4) 0.043(4) 0.004(3) -0.012(3) 0.003(3)
O89 0.036(4) 0.023(4) 0.051(4) 0.004(3) 0.003(3) -0.008(3)
N1 0.034(4) 0.026(4) 0.023(4) -0.003(3) 0.001(4) 0.003(4)
N2 0.036(5) 0.022(4) 0.033(4) 0.001(3) -0.003(4) -0.005(4)
N3 0.053(6) 0.028(5) 0.041(5) 0.005(4) -0.005(4) 0.004(4)
N4 0.033(5) 0.017(4) 0.050(6) -0.004(4) -0.006(4) 0.004(4)
N5 0.031(4) 0.011(4) 0.037(4) -0.005(3) 0.002(3) 0.002(3)
N6 0.018(4) 0.009(4) 0.051(5) -0.014(3) 0.006(4) -0.003(3)
N7 0.024(4) 0.020(4) 0.038(5) -0.003(3) 0.001(3) -0.001(3)
N8 0.026(4) 0.023(4) 0.034(5) 0.002(4) 0.001(4) 0.005(3)
N9 0.034(5) 0.017(4) 0.043(5) 0.003(4) -0.004(4) 0.006(4)
N10 0.031(4) 0.019(4) 0.040(5) -0.001(4) -0.008(4) -0.001(3)
N11 0.042(5) 0.015(4) 0.050(5) 0.007(4) -0.007(4) 0.004(4)
N12 0.048(5) 0.012(4) 0.032(5) 0.001(3) -0.003(4) 0.001(4)
N13 0.045(4) 0.012(4) 0.037(4) 0.004(3) -0.003(3) 0.000(3)
N14 0.027(4) 0.014(4) 0.038(5) 0.004(3) 0.003(3) -0.005(3)
N15 0.044(5) 0.013(4) 0.036(5) -0.002(3) 0.009(4) -0.009(4)
N16 0.034(5) 0.015(4) 0.048(5) -0.002(4) 0.002(4) -0.004(3)
C0AA 0.033(6) 0.027(6) 0.038(6) -0.001(4) 0.003(4) 0.000(4)
C1 0.030(5) 0.027(6) 0.044(7) -0.014(5) 0.001(5) 0.002(4)
C2 0.033(6) 0.023(5) 0.036(6) -0.004(4) -0.002(4) -0.005(4)
C3 0.042(6) 0.041(7) 0.036(6) -0.006(5) -0.004(5) -0.005(5)
C4 0.059(8) 0.044(7) 0.050(7) -0.023(6) 0.000(6) -0.005(6)
C5 0.078(9) 0.037(7) 0.057(8) -0.020(6) -0.002(7) 0.016(6)
C6 0.060(8) 0.041(7) 0.050(7) -0.017(6) -0.002(6) 0.005(6)
C7 0.094(10) 0.026(7) 0.084(10) -0.019(6) -0.012(8) 0.024(7)
C8 0.060(8) 0.043(7) 0.064(9) -0.014(6) -0.023(6) 0.024(6)
C9 0.039(6) 0.024(6) 0.064(8) -0.005(5) -0.007(5) 0.001(5)
C10 0.049(7) 0.032(6) 0.052(7) 0.010(5) -0.012(5) 0.010(5)
C11 0.054(7) 0.026(6) 0.042(6) 0.004(5) -0.013(5) -0.012(5)
C12 0.059(8) 0.046(8) 0.027(6) 0.001(5) -0.006(5) -0.014(6)
C13 0.051(7) 0.027(6) 0.041(6) 0.004(5) -0.009(5) 0.003(5)
C14 0.044(6) 0.043(7) 0.031(6) 0.005(5) -0.011(5) -0.001(5)
C15 0.031(5) 0.026(5) 0.036(6) 0.005(4) -0.003(4) -0.004(4)
C16 0.014(5) 0.033(6) 0.038(6) 0.004(5) -0.003(4) -0.005(4)
C17 0.031(5) 0.039(6) 0.022(5) -0.003(4) 0.005(4) -0.002(5)
C18 0.029(5) 0.037(6) 0.031(6) -0.002(5) 0.005(5) -0.011(5)
C19 0.026(5) 0.041(6) 0.030(5) -0.008(5) 0.002(4) -0.003(5)
C20 0.040(6) 0.039(6) 0.032(6) -0.009(5) 0.009(5) -0.014(5)
C21 0.029(5) 0.031(6) 0.037(6) 0.003(5) 0.005(5) -0.012(5)
C22 0.038(6) 0.027(6) 0.041(6) 0.000(5) 0.009(5) -0.006(5)
C23 0.035(6) 0.036(6) 0.039(6) 0.006(5) 0.010(5) 0.003(5)
C24 0.039(6) 0.032(6) 0.028(5) -0.001(4) 0.001(4) -0.002(5)
C25 0.023(5) 0.016(5) 0.039(6) -0.001(4) 0.001(4) -0.001(4)
C26 0.032(5) 0.018(5) 0.028(5) -0.004(4) 0.001(4) -0.007(4)
C27 0.024(4) 0.017(5) 0.040(4) -0.002(4) -0.005(3) 0.005(4)
C28 0.020(4) 0.018(5) 0.039(4) -0.001(4) -0.001(3) 0.006(4)
C29 0.020(4) 0.018(5) 0.053(5) -0.004(4) 0.003(3) 0.006(4)
C30 0.018(4) 0.014(5) 0.063(5) -0.005(4) 0.002(4) 0.006(4)
C31 0.017(4) 0.024(5) 0.066(5) -0.004(5) -0.012(4) 0.000(4)
C32 0.027(4) 0.011(5) 0.052(4) 0.000(4) -0.008(3) 0.000(4)
C33 0.040(5) 0.024(5) 0.047(5) -0.003(4) -0.019(4) -0.003(4)
C34 0.047(5) 0.016(5) 0.041(5) 0.002(4) -0.012(4) 0.000(4)
C35 0.046(5) 0.009(5) 0.035(4) -0.006(4) -0.004(4) -0.005(4)
C36 0.042(6) 0.027(6) 0.034(6) -0.004(4) 0.001(5) 0.006(5)
C37 0.052(6) 0.026(6) 0.027(5) 0.004(4) 0.001(5) 0.004(5)
C38 0.019(5) 0.027(6) 0.028(5) -0.003(4) 0.003(4) -0.007(4)
C39 0.046(6) 0.030(6) 0.033(6) -0.003(5) -0.001(5) 0.000(5)
C40 0.024(5) 0.014(5) 0.045(6) -0.001(4) 0.003(4) -0.005(4)
C41 0.038(6) 0.021(5) 0.040(6) -0.002(4) 0.000(5) -0.002(4)
C42 0.044(6) 0.022(6) 0.034(6) -0.009(4) 0.002(5) -0.006(5)
C44 0.026(5) 0.021(5) 0.044(6) 0.007(4) 0.005(5) 0.003(4)
C45 0.019(5) 0.025(5) 0.059(7) -0.005(5) 0.006(5) -0.001(4)
C46 0.022(5) 0.032(6) 0.046(6) 0.001(5) -0.003(5) -0.011(4)
C47 0.035(6) 0.029(6) 0.037(6) 0.005(5) 0.003(5) -0.010(5)
C48 0.038(6) 0.026(6) 0.036(6) 0.003(5) -0.006(5) -0.007(5)
C49 0.052(7) 0.025(6) 0.034(6) 0.001(4) -0.003(5) -0.009(5)
C50 0.034(6) 0.020(5) 0.040(6) -0.001(4) 0.007(5) -0.003(4)
C51 0.022(5) 0.026(5) 0.037(6) 0.004(4) 0.004(4) -0.004(4)
C52 0.021(5) 0.021(5) 0.035(6) 0.011(4) -0.001(4) -0.005(4)
C53 0.053(7) 0.025(6) 0.035(6) 0.003(5) -0.009(5) 0.002(5)
C54 0.050(7) 0.024(6) 0.029(5) 0.004(4) -0.005(5) 0.009(5)
C55 0.076(9) 0.032(6) 0.040(6) 0.000(5) -0.002(6) 0.005(6)
C56 0.065(8) 0.036(7) 0.052(7) 0.001(6) 0.004(6) 0.017(6)
C57 0.094(10) 0.019(6) 0.045(7) 0.001(5) -0.009(7) 0.022(6)
C58 0.058(7) 0.023(6) 0.042(6) -0.002(5) -0.007(5) 0.002(5)
C59 0.071(9) 0.022(6) 0.049(7) -0.006(5) -0.011(6) 0.011(6)
C60 0.066(8) 0.022(6) 0.052(7) 0.001(5) -0.017(6) -0.007(6)
C61 0.062(7) 0.018(6) 0.037(6) 0.007(4) -0.008(5) 0.004(5)
C62 0.045(6) 0.021(6) 0.065(8) 0.001(5) -0.011(6) 0.000(5)
C63 0.054(7) 0.028(6) 0.047(7) 0.002(5) -0.018(5) -0.008(5)
C64 0.037(6) 0.025(6) 0.038(6) 0.001(5) -0.003(5) -0.001(5)
C65 0.037(6) 0.023(5) 0.047(6) 0.008(5) -0.014(5) 0.003(4)
C66 0.029(5) 0.025(6) 0.052(7) 0.007(5) 0.003(5) -0.004(4)
C67 0.036(6) 0.017(5) 0.042(6) -0.001(4) 0.003(5) 0.013(4)
C68 0.018(5) 0.031(6) 0.028(6) 0.005(5) -0.002(4) -0.014(4)
C69 0.045(6) 0.017(5) 0.051(7) 0.001(5) 0.000(5) 0.009(5)
C70 0.027(5) 0.013(5) 0.056(7) 0.001(4) -0.016(5) 0.009(4)
C71 0.029(6) 0.026(6) 0.066(7) -0.001(5) 0.001(5) 0.009(5)
C72 0.032(6) 0.018(5) 0.068(7) 0.005(5) -0.007(5) 0.009(5)
C73 0.037(5) 0.013(4) 0.051(6) 0.012(4) -0.007(4) 0.012(4)
C74 0.057(6) 0.013(5) 0.051(6) 0.002(4) 0.000(4) -0.001(4)
C75 0.051(6) 0.022(5) 0.065(7) 0.004(4) 0.008(5) -0.009(4)
C76 0.050(6) 0.022(5) 0.055(6) 0.010(4) 0.007(5) -0.004(4)
C77 0.046(5) 0.021(5) 0.045(6) 0.004(4) -0.001(4) 0.001(4)
C78 0.039(5) 0.018(4) 0.040(5) 0.007(4) -0.009(4) 0.007(4)
C79 0.055(7) 0.013(5) 0.044(7) 0.000(4) -0.001(6) -0.005(5)
C80 0.052(7) 0.024(6) 0.055(8) -0.001(5) 0.007(6) 0.004(5)
C81 0.045(7) 0.056(8) 0.085(10) 0.007(7) -0.018(7) 0.009(6)
C82 0.059(9) 0.062(9) 0.069(10) 0.003(7) -0.020(7) 0.007(7)
C83 0.087(11) 0.052(8) 0.049(8) 0.003(6) -0.018(7) -0.006(7)
C84 0.050(7) 0.025(6) 0.047(7) 0.004(5) -0.005(6) 0.000(5)
C85 0.072(9) 0.028(6) 0.037(6) 0.001(5) 0.002(6) -0.008(6)
C86 0.051(7) 0.015(5) 0.047(7) 0.000(5) 0.014(6) -0.009(5)
C87 0.044(6) 0.010(5) 0.040(6) -0.002(4) 0.006(5) -0.011(4)
C88 0.042(6) 0.023(5) 0.038(6) 0.003(4) 0.010(5) 0.001(5)
C89 0.041(6) 0.014(5) 0.040(6) 0.003(4) 0.006(5) -0.008(4)
C90 0.027(5) 0.032(7) 0.034(6) -0.002(5) 0.001(4) -0.013(5)
C91 0.035(6) 0.031(6) 0.039(6) 0.000(5) -0.001(5) 0.000(5)
C92 0.036(6) 0.026(5) 0.032(5) 0.008(4) -0.003(4) -0.003(4)
C93 0.039(6) 0.020(5) 0.044(6) 0.003(4) -0.002(5) -0.005(4)
C94 0.043(7) 0.022(5) 0.037(6) 0.011(4) -0.005(5) -0.004(5)
C95 0.032(5) 0.012(5) 0.043(6) 0.003(4) 0.003(4) 0.000(4)
C96 0.036(4) 0.011(5) 0.041(5) 0.004(4) -0.003(4) 0.003(4)
C97 0.034(4) 0.017(5) 0.058(5) 0.000(5) -0.006(4) 0.000(4)
C98 0.040(5) 0.011(5) 0.063(5) -0.001(5) -0.015(4) 0.008(4)
C99 0.047(5) 0.005(4) 0.056(4) -0.002(4) -0.013(4) 0.000(4)
C100 0.061(6) 0.008(5) 0.066(5) -0.002(5) -0.027(4) 0.013(5)
C101 0.089(6) 0.028(6) 0.051(6) -0.003(5) -0.023(5) -0.007(6)
C102 0.082(6) 0.025(6) 0.041(5) -0.001(5) -0.008(5) -0.007(6)
C103 0.059(5) 0.010(5) 0.042(4) 0.000(4) -0.002(4) -0.003(4)
C104 0.051(4) 0.012(5) 0.042(4) -0.002(4) -0.008(3) -0.002(4)
O1A 0.056(5) 0.089(7) 0.055(5) 0.030(5) -0.002(4) -0.007(5)
O28 0.047(4) 0.033(4) 0.037(4) 0.003(3) -0.005(3) -0.002(4)
O29 0.048(4) 0.025(4) 0.040(4) -0.001(3) 0.005(3) 0.002(3)
O30 0.068(6) 0.032(4) 0.041(4) 0.004(3) 0.008(4) 0.013(4)
O31 0.053(5) 0.028(4) 0.049(4) -0.004(3) -0.001(4) 0.010(3)
O32 0.024(3) 0.034(4) 0.038(4) -0.001(3) 0.002(3) 0.007(3)

loop_
_atom_type_symbol
_atom_type_description
_atom_type_scat_dispersion_real
_atom_type_scat_dispersion_imag
_atom_type_scat_source
C C 0.0033 0.0016 'International Tables Vol C Tables 4.2.6.8 and 6.1.1.4'
H H 0.0000 0.0000 'International Tables Vol C Tables 4.2.6.8 and 6.1.1.4'
La La -0.2871 2.4523 'International Tables Vol C Tables 4.2.6.8 and 6.1.1.4'
N N 0.0061 0.0033 'International Tables Vol C Tables 4.2.6.8 and 6.1.1.4'
O O 0.0106 0.0060 'International Tables Vol C Tables 4.2.6.8 and 6.1.1.4'

loop_
_geom_angle_atom_site_label_1
_geom_angle_atom_site_label_2
_geom_angle_atom_site_label_3
_geom_angle
_geom_angle_site_symmetry_1
_geom_angle_site_symmetry_3
O1 La1 N1 60.1(2) . .
O1 La1 N2 120.8(2) . .
O1 La1 N3 139.9(2) . .
O1 La1 N4 131.1(2) . .
O2 La1 O1 139.6(2) . .
O2 La1 O6 82.54(19) . .
O2 La1 O10 69.4(2) . .
O2 La1 O64 134.0(2) . 2_645
O2 La1 N1 107.1(2) . .
O2 La1 N2 60.7(2) . .
O2 La1 N3 79.9(2) . .
O2 La1 N4 65.6(2) . .
O4 La1 O1 80.0(2) . .
O4 La1 O2 134.2(2) . .
O4 La1 O6 137.14(19) . .
O4 La1 O10 134.5(2) . .
O4 La1 O64 67.4(2) . 2_645
O4 La1 N1 68.7(2) . .
O4 La1 N2 80.6(2) . .
O4 La1 N3 61.4(2) . .
O4 La1 N4 109.6(2) . .
O6 La1 O1 80.00(18) . .
O6 La1 O10 71.06(18) . .
O6 La1 O64 70.51(19) . 2_645
O6 La1 N1 129.1(2) . .
O6 La1 N2 141.8(2) . .
O6 La1 N3 120.9(2) . .
O6 La1 N4 60.1(2) . .
O10 La1 O1 70.5(2) . .
O10 La1 O64 129.9(2) . 2_645
O10 La1 N1 66.7(2) . .
O10 La1 N2 85.6(2) . .
O10 La1 N3 145.6(2) . .
O10 La1 N4 115.9(2) . .
O64 La1 O1 72.18(19) 2_645 .
O64 La1 N1 118.9(2) 2_645 .
O64 La1 N2 143.2(2) 2_645 .
O64 La1 N3 82.9(2) 2_645 .
O64 La1 N4 68.7(2) 2_645 .
N1 La1 N2 60.7(2) . .
N1 La1 N3 110.1(2) . .
N1 La1 N4 168.7(2) . .
N3 La1 N2 65.5(2) . .
N4 La1 N2 108.1(2) . .
N4 La1 N3 61.1(2) . .
O8 La2 O9 140.20(18) . .
O8 La2 O13 77.55(18) . .
O8 La2 N5 60.5(2) . .
O8 La2 N6 121.96(19) . .
O8 La2 N7 139.58(19) . .
O8 La2 N8 126.8(2) . .
O9 La2 O13 81.92(19) . .
O9 La2 N5 107.7(2) . .
O9 La2 N6 60.60(19) . .
O9 La2 N7 79.9(2) . .
O9 La2 N8 67.5(2) . .
O11 La2 O8 80.88(19) . .
O11 La2 O9 133.87(19) . .
O11 La2 O13 138.79(19) . .
O11 La2 O14 136.0(2) . .
O11 La2 N5 70.1(2) . .
O11 La2 N6 81.2(2) . .
O11 La2 N7 60.3(2) . .
O11 La2 N8 108.7(2) . .
O13 La2 N5 125.02(19) . .
O13 La2 N6 139.88(19) . .
O13 La2 N7 124.0(2) . .
O13 La2 N8 60.9(2) . .
O14 La2 O8 70.9(2) . .
O14 La2 O9 69.7(2) . .
O14 La2 O13 66.9(2) . .
O14 La2 N5 66.8(2) . .
O14 La2 N6 85.8(3) . .
O14 La2 N7 146.2(2) . .
O14 La2 N8 115.2(2) . .
O17 La2 O8 67.77(18) . .
O17 La2 O9 135.1(2) . .
O17 La2 O11 68.59(19) . .
O17 La2 O13 70.83(19) . .
O17 La2 O14 125.6(2) . .
O17 La2 N5 117.1(2) . .
O17 La2 N6 146.8(2) . .
O17 La2 N7 86.5(2) . .
O17 La2 N8 68.2(2) . .
N5 La2 N6 61.4(2) . .
N5 La2 N7 110.9(2) . .
N6 La2 N7 66.0(2) . .
N8 La2 N5 172.6(2) . .
N8 La2 N6 111.2(2) . .
N8 La2 N7 63.2(2) . .
O15 La3 O18 66.86(19) . .
O15 La3 N9 60.9(2) . .
O15 La3 N10 122.1(2) . .
O15 La3 N11 142.7(2) . .
O15 La3 N12 126.4(2) . .
O16 La3 O15 132.81(19) . .
O16 La3 O18 66.22(18) . .
O16 La3 O22 133.9(2) . .
O16 La3 O54 139.49(19) . .
O16 La3 N9 105.8(2) . .
O16 La3 N10 61.8(2) . .
O16 La3 N11 84.1(2) . .
O16 La3 N12 72.3(2) . .
O18 La3 N9 69.3(2) . .
O18 La3 N10 89.0(2) . .
O18 La3 N11 147.9(2) . .
O18 La3 N12 116.1(2) . .
O20 La3 O15 75.1(2) . .
O20 La3 O16 82.6(2) . .
O20 La3 O18 67.1(2) . .
O20 La3 O22 140.5(2) . .
O20 La3 O54 72.4(2) . .
O20 La3 N9 127.0(2) . .
O20 La3 N10 143.2(2) . .
O20 La3 N11 122.8(2) . .
O20 La3 N12 61.1(2) . .
O22 La3 O15 84.6(2) . .
O22 La3 O18 134.0(2) . .
O22 La3 N9 65.3(2) . .
O22 La3 N10 76.2(2) . .
O22 La3 N11 60.7(2) . .
O22 La3 N12 109.9(2) . .
O54 La3 O15 70.8(2) . .
O54 La3 O18 126.98(19) . .
O54 La3 O22 69.0(2) . .
O54 La3 N9 114.6(2) . .
O54 La3 N10 141.6(2) . .
O54 La3 N11 83.4(2) . .
O54 La3 N12 67.8(2) . .
N9 La3 N10 61.4(2) . .
N9 La3 N11 110.2(2) . .
N10 La3 N11 65.4(2) . .
N12 La3 N9 171.8(2) . .
N12 La3 N10 111.6(2) . .
N12 La3 N11 61.9(2) . .
C25 O1 La1 123.4(5) . .
C16 O2 La1 119.6(6) . .
C12 O4 La1 116.6(6) . .
C2 O6 La1 127.6(5) . .
C28 O8 La2 124.1(5) . .
C38 O9 La2 120.4(5) . .
C38 O10 La1 162.0(6) . .
C42 O11 La2 119.2(5) . .
C51 O13 La2 122.2(5) . .
C77 O15 La3 123.0(6) . .
C68 O16 La3 119.7(6) . .
C68 O17 La2 166.4(6) . .
C94 O18 La3 131.1(6) . .
C54 O20 La3 126.4(6) . .
C64 O22 La3 123.9(6) . .
C64 O64 La1 161.9(6) . 2_655
C18 N1 La1 123.0(6) . .
C18 N1 C26 117.8(8) . .
C26 N1 La1 118.8(5) . .
C14 N2 La1 109.8(5) . .
C15 N2 La1 105.2(5) . .
C15 N2 C14 107.7(7) . .
C17 N2 La1 114.0(5) . .
C17 N2 C14 109.2(7) . .
C17 N2 C15 110.7(7) . .
C10 N3 La1 114.7(6) . .
C10 N3 C11 109.6(8) . .
C10 N3 C13 110.7(8) . .
C11 N3 La1 103.6(6) . .
C13 N3 La1 110.1(6) . .
C13 N3 C11 107.8(8) . .
C1 N4 La1 118.7(6) . .
C9 N4 La1 122.3(7) . .
C9 N4 C1 118.8(8) . .
C27 N5 La2 118.9(6) . .
C35 N5 La2 122.4(6) . .
C35 N5 C27 118.0(8) . .
C36 N6 La2 114.7(5) . .
C36 N6 C37 107.8(7) . .
C37 N6 La2 106.5(5) . .
C39 N6 La2 111.2(5) . .
C39 N6 C36 109.7(7) . .
C39 N6 C37 106.4(7) . .
C0AA N7 La2 110.5(5) . .
C40 N7 La2 110.8(5) . .
C40 N7 C0AA 110.1(7) . .
C40 N7 C41 108.1(7) . .
C41 N7 La2 106.6(5) . .
C41 N7 C0AA 110.6(7) . .
C44 N8 La2 121.3(6) . .
C44 N8 C52 118.0(8) . .
C52 N8 La2 120.5(5) . .
C70 N9 La3 123.1(6) . .
C70 N9 C78 118.3(8) . .
C78 N9 La3 118.3(6) . .
C66 N10 La3 110.7(5) . .
C66 N10 C67 108.1(7) . .
C66 N10 C69 111.8(7) . .
C67 N10 La3 103.9(5) . .
C67 N10 C69 109.0(7) . .
C69 N10 La3 112.9(6) . .
C62 N11 La3 113.2(6) . .
C62 N11 C63 110.2(8) . .
C62 N11 C65 108.2(8) . .
C63 N11 La3 105.3(6) . .
C63 N11 C65 107.6(8) . .
C65 N11 La3 112.2(5) . .
C53 N12 La3 118.4(6) . .
C61 N12 La3 123.6(6) . .
C61 N12 C53 117.5(8) . .
C96 N13 C104 121.8(8) . .
C92 N14 C95 112.6(7) . .
C93 N14 C92 115.4(7) . .
C93 N14 C95 111.2(7) . .
C88 N15 C89 111.8(7) . .
C91 N15 C88 112.9(7) . .
C91 N15 C89 110.7(7) . .
C87 N16 C79 118.7(8) . .
N7 C0AA C44 113.7(7) . .
N4 C1 C2 118.7(8) . .
N4 C1 C6 121.4(9) . .
C6 C1 C2 119.9(9) . .
O6 C2 C1 114.7(8) . .
C3 C2 O6 124.6(9) . .
C3 C2 C1 120.7(9) . .
C2 C3 C4 119.3(10) . .
C5 C4 C3 121.4(11) . .
C4 C5 C6 119.8(10) . .
C1 C6 C5 118.8(10) . .
C1 C6 C7 117.3(10) . .
C5 C6 C7 123.9(10) . .
C8 C7 C6 120.4(10) . .
C7 C8 C9 118.8(11) . .
N4 C9 C8 123.3(10) . .
N4 C9 C10 117.3(9) . .
C8 C9 C10 119.0(10) . .
N3 C10 C9 114.6(8) . .
N3 C11 C12 111.9(8) . .
O4 C12 C11 119.3(10) . .
O5 C12 O4 125.1(11) . .
O5 C12 C11 115.6(10) . .
C14 C13 N3 111.8(8) . .
C13 C14 N2 112.2(8) . .
N2 C15 C16 112.8(8) . .
O2 C16 C15 119.6(8) . .
O3 C16 O2 123.5(9) . .
O3 C16 C15 116.7(8) . .
N2 C17 C18 112.6(7) . .
N1 C18 C17 117.2(8) . .
N1 C18 C19 122.5(9) . .
C19 C18 C17 120.2(8) . .
C20 C19 C18 119.9(9) . .
C19 C20 C21 119.0(9) . .
C20 C21 C22 122.8(9) . .
C20 C21 C26 118.1(9) . .
C22 C21 C26 119.1(9) . .
C23 C22 C21 120.8(9) . .
C22 C23 C24 119.8(9) . .
C25 C24 C23 120.0(9) . .
O1 C25 C26 117.7(8) . .
C24 C25 O1 121.7(8) . .
C24 C25 C26 120.6(8) . .
N1 C26 C21 122.5(8) . .
N1 C26 C25 117.7(8) . .
C25 C26 C21 119.7(8) . .
N5 C27 C28 118.1(8) . .
N5 C27 C32 123.1(8) . .
C32 C27 C28 118.8(8) . .
O8 C28 C27 115.1(7) . .
C29 C28 O8 124.3(8) . .
C29 C28 C27 120.6(8) . .
C28 C29 C30 119.9(9) . .
C31 C30 C29 121.3(9) . .
C30 C31 C32 120.1(8) . .
C27 C32 C31 119.3(9) . .
C27 C32 C33 116.7(9) . .
C31 C32 C33 124.0(9) . .
C34 C33 C32 120.0(9) . .
C33 C34 C35 120.4(9) . .
N5 C35 C34 121.7(9) . .
N5 C35 C36 117.6(8) . .
C34 C35 C36 120.5(9) . .
C35 C36 N6 111.0(7) . .
N6 C37 C38 111.0(7) . .
O9 C38 C37 116.7(8) . .
O10 C38 O9 126.5(8) . .
O10 C38 C37 116.7(8) . .
N6 C39 C40 111.5(8) . .
N7 C40 C39 112.8(7) . .
N7 C41 C42 112.6(8) . .
O11 C42 C41 117.6(8) . .
O12 C42 O11 123.1(9) . .
O12 C42 C41 119.3(9) . .
N8 C44 C0AA 116.8(8) . .
N8 C44 C45 122.5(9) . .
C45 C44 C0AA 120.6(8) . .
C46 C45 C44 119.5(9) . .
C45 C46 C47 120.1(9) . .
C48 C47 C46 122.7(9) . .
C52 C47 C46 116.7(9) . .
C52 C47 C48 120.6(9) . .
C49 C48 C47 119.2(9) . .
C48 C49 C50 121.1(9) . .
C51 C50 C49 119.7(9) . .
O13 C51 C52 117.4(8) . .
C50 C51 O13 122.1(8) . .
C50 C51 C52 120.4(8) . .
N8 C52 C47 123.2(8) . .
N8 C52 C51 117.9(8) . .
C47 C52 C51 118.9(9) . .
N12 C53 C54 117.7(9) . .
N12 C53 C58 123.7(10) . .
C58 C53 C54 118.6(10) . .
O20 C54 C53 115.5(9) . .
O20 C54 C55 123.4(10) . .
C55 C54 C53 121.1(9) . .
C54 C55 C56 118.4(11) . .
C57 C56 C55 122.1(11) . .
C56 C57 C58 120.0(10) . .
C57 C58 C53 119.7(10) . .
C59 C58 C53 115.5(10) . .
C59 C58 C57 124.8(10) . .
C60 C59 C58 121.7(10) . .
C59 C60 C61 118.3(11) . .
N12 C61 C60 123.3(10) . .
N12 C61 C62 116.3(9) . .
C60 C61 C62 120.2(10) . .
N11 C62 C61 113.8(8) . .
N11 C63 C64 110.2(8) . .
O22 C64 C63 116.3(9) . .
O64 C64 O22 125.3(9) . .
O64 C64 C63 118.2(9) . .
C66 C65 N11 110.5(8) . .
N10 C66 C65 112.5(8) . .
N10 C67 C68 111.5(7) . .
O16 C68 C67 117.9(8) . .
O17 C68 O16 124.9(9) . .
O17 C68 C67 117.2(8) . .
N10 C69 C70 111.1(8) . .
N9 C70 C69 116.5(8) . .
N9 C70 C71 123.5(9) . .
C71 C70 C69 119.9(9) . .
C72 C71 C70 119.5(10) . .
C71 C72 C73 121.4(10) . .
C72 C73 C78 114.3(9) . .
C74 C73 C72 126.3(9) . .
C74 C73 C78 119.4(9) . .
C75 C74 C73 120.2(9) . .
C74 C75 C76 121.3(10) . .
C77 C76 C75 120.1(10) . .
O15 C77 C76 123.3(9) . .
O15 C77 C78 116.6(8) . .
C76 C77 C78 120.1(9) . .
N9 C78 C73 122.9(9) . .
N9 C78 C77 118.4(9) . .
C77 C78 C73 118.7(9) . .
N16 C79 C80 117.2(9) . .
N16 C79 C84 121.6(9) . .
C80 C79 C84 121.2(10) . .
O26 C80 C79 119.4(10) . .
O26 C80 C81 121.1(10) . .
C81 C80 C79 119.5(11) . .
C80 C81 C82 118.9(12) . .
C83 C82 C81 123.0(12) . .
C82 C83 C84 119.5(12) . .
C79 C84 C83 117.8(11) . .
C85 C84 C79 117.6(10) . .
C85 C84 C83 124.5(11) . .
C86 C85 C84 120.5(10) . .
C85 C86 C87 119.8(10) . .
N16 C87 C86 121.8(9) . .
N16 C87 C88 116.4(8) . .
C86 C87 C88 121.8(9) . .
C87 C88 N15 109.0(8) . .
N15 C89 C90 108.4(7) . .
O24 C90 O89 127.4(9) . .
O24 C90 C89 118.0(8) . .
O89 C90 C89 114.6(9) . .
N15 C91 C92 111.0(8) . .
N14 C92 C91 109.7(7) . .
N14 C93 C94 117.0(8) . .
O18 C94 O19 125.5(9) . .
O18 C94 C93 120.1(9) . .
O19 C94 C93 114.3(9) . .
C96 C95 N14 110.0(7) . .
N13 C96 C95 118.5(8) . .
N13 C96 C97 118.4(9) . .
C97 C96 C95 123.1(9) . .
C98 C97 C96 120.1(10) . .
C97 C98 C99 123.3(10) . .
C98 C99 C100 126.7(10) . .
C98 C99 C104 115.7(9) . .
C100 C99 C104 117.5(10) . .
C101 C100 C99 120.5(11) . .
C100 C101 C102 122.0(11) . .
C103 C102 C101 119.8(11) . .
O23 C103 C104 116.4(9) . .
C102 C103 O23 124.3(10) . .
C102 C103 C104 119.3(11) . .
N13 C104 C99 120.4(9) . .
N13 C104 C103 118.9(9) . .
C99 C104 C103 120.7(9) . .

loop_
_geom_bond_atom_site_label_1
_geom_bond_atom_site_label_2
_geom_bond_distance
_geom_bond_site_symmetry_2
La1 O1 2.611(6) .
La1 O2 2.550(6) .
La1 O4 2.527(6) .
La1 O6 2.551(6) .
La1 O10 2.552(6) .
La1 O64 2.564(6) 2_645
La1 N1 2.736(7) .
La1 N2 2.800(7) .
La1 N3 2.781(8) .
La1 N4 2.743(8) .
La2 O8 2.585(6) .
La2 O9 2.589(6) .
La2 O11 2.557(6) .
La2 O13 2.644(6) .
La2 O14 2.567(7) .
La2 O17 2.510(6) .
La2 N5 2.699(7) .
La2 N6 2.734(8) .
La2 N7 2.756(7) .
La2 N8 2.695(7) .
La3 O15 2.584(6) .
La3 O16 2.541(6) .
La3 O18 2.670(6) .
La3 O20 2.511(6) .
La3 O22 2.552(6) .
La3 O54 2.542(6) .
La3 N9 2.710(7) .
La3 N10 2.724(8) .
La3 N11 2.780(8) .
La3 N12 2.696(7) .
O1 C25 1.376(11) .
O2 C16 1.259(11) .
O3 C16 1.257(10) .
O4 C12 1.265(13) .
O5 C12 1.263(13) .
O6 C2 1.386(11) .
O8 C28 1.384(10) .
O9 C38 1.269(11) .
O10 C38 1.250(11) .
O11 C42 1.295(11) .
O12 C42 1.247(11) .
O13 C51 1.379(11) .
O15 C77 1.374(12) .
O16 C68 1.270(10) .
O17 C68 1.246(10) .
O18 C94 1.245(11) .
O19 C94 1.288(12) .
O20 C54 1.363(11) .
O22 C64 1.276(11) .
O23 C103 1.361(13) .
O24 C90 1.239(11) .
O26 C80 1.378(12) .
O64 C64 1.237(11) .
O89 C90 1.272(11) .
N1 C18 1.332(12) .
N1 C26 1.381(12) .
N2 C14 1.511(12) .
N2 C15 1.480(12) .
N2 C17 1.478(11) .
N3 C10 1.454(13) .
N3 C11 1.505(13) .
N3 C13 1.492(12) .
N4 C1 1.375(12) .
N4 C9 1.330(13) .
N5 C27 1.380(11) .
N5 C35 1.337(11) .
N6 C36 1.505(12) .
N6 C37 1.519(12) .
N6 C39 1.492(12) .
N7 C0AA 1.498(12) .
N7 C40 1.467(12) .
N7 C41 1.482(12) .
N8 C44 1.324(11) .
N8 C52 1.371(12) .
N9 C70 1.296(12) .
N9 C78 1.369(12) .
N10 C66 1.478(12) .
N10 C67 1.487(12) .
N10 C69 1.502(12) .
N11 C62 1.489(12) .
N11 C63 1.490(12) .
N11 C65 1.509(13) .
N12 C53 1.359(13) .
N12 C61 1.333(13) .
N13 C96 1.343(12) .
N13 C104 1.392(12) .
N14 C92 1.477(12) .
N14 C93 1.464(12) .
N14 C95 1.490(11) .
N15 C88 1.512(11) .
N15 C89 1.518(11) .
N15 C91 1.491(12) .
N16 C79 1.376(13) .
N16 C87 1.335(12) .
C0AA C44 1.517(13) .
C1 C2 1.419(14) .
C1 C6 1.414(14) .
C2 C3 1.354(13) .
C3 C4 1.444(15) .
C4 C5 1.353(16) .
C5 C6 1.429(16) .
C6 C7 1.431(17) .
C7 C8 1.350(17) .
C8 C9 1.407(15) .
C9 C10 1.507(15) .
C11 C12 1.517(15) .
C13 C14 1.490(14) .
C15 C16 1.491(13) .
C17 C18 1.506(14) .
C18 C19 1.414(14) .
C19 C20 1.380(14) .
C20 C21 1.402(13) .
C21 C22 1.407(14) .
C21 C26 1.418(13) .
C22 C23 1.363(14) .
C23 C24 1.437(14) .
C24 C25 1.367(13) .
C25 C26 1.398(12) .
C27 C28 1.428(13) .
C27 C32 1.407(13) .
C28 C29 1.355(13) .
C29 C30 1.411(13) .
C30 C31 1.353(14) .
C31 C32 1.415(14) .
C32 C33 1.425(14) .
C33 C34 1.346(14) .
C34 C35 1.419(13) .
C35 C36 1.489(13) .
C37 C38 1.540(13) .
C39 C40 1.514(13) .
C41 C42 1.488(13) .
C44 C45 1.413(13) .
C45 C46 1.348(13) .
C46 C47 1.423(14) .
C47 C48 1.419(13) .
C47 C52 1.396(13) .
C48 C49 1.378(14) .
C49 C50 1.419(14) .
C50 C51 1.376(13) .
C51 C52 1.431(13) .
C53 C54 1.430(14) .
C53 C58 1.421(14) .
C54 C55 1.380(15) .
C55 C56 1.423(15) .
C56 C57 1.363(16) .
C57 C58 1.408(16) .
C58 C59 1.405(15) .
C59 C60 1.357(15) .
C60 C61 1.406(14) .
C61 C62 1.513(15) .
C63 C64 1.539(14) .
C65 C66 1.507(13) .
C67 C68 1.507(13) .
C69 C70 1.532(13) .
C70 C71 1.403(14) .
C71 C72 1.331(14) .
C72 C73 1.431(14) .
C73 C74 1.408(14) .
C73 C78 1.437(13) .
C74 C75 1.358(14) .
C75 C76 1.410(15) .
C76 C77 1.379(14) .
C77 C78 1.414(14) .
C79 C80 1.405(15) .
C79 C84 1.415(14) .
C80 C81 1.383(16) .
C81 C82 1.398(17) .
C82 C83 1.356(18) .
C83 C84 1.420(16) .
C84 C85 1.404(15) .
C85 C86 1.343(15) .
C86 C87 1.417(13) .
C87 C88 1.502(14) .
C89 C90 1.525(13) .
C91 C92 1.543(13) .
C93 C94 1.523(13) .
C95 C96 1.487(13) .
C96 C97 1.414(13) .
C97 C98 1.352(14) .
C98 C99 1.383(14) .
C99 C100 1.399(14) .
C99 C104 1.425(14) .
C100 C101 1.366(16) .
C101 C102 1.406(17) .
C102 C103 1.351(14) .
C103 C104 1.431(14) .

loop_
_geom_hbond_atom_site_label_D
_geom_hbond_atom_site_label_H
_geom_hbond_atom_site_label_A
_geom_hbond_distance_DH
_geom_hbond_distance_HA
_geom_hbond_distance_DA
_geom_hbond_angle_DHA
_geom_hbond_site_symmetry_A
_geom_hbond_publ_flag
O29 H29A O24 0.85 2.01 2.814(9) 157.7 2_745 yes
O29 H29B O30 0.85 1.93 2.676(9) 145.8 . yes
O30 H30A O2 0.85 2.07 2.905(9) 166.6 . yes
O30 H30B O19 0.85 2.12 2.880(9) 148.9 2_745 yes
O32 H32A O16 0.85 1.96 2.800(8) 171.2 . yes
O32 H32B O89 0.85 1.90 2.704(9) 157.5 2_745 yes

loop_
_geom_torsion_atom_site_label_1
_geom_torsion_atom_site_label_2
_geom_torsion_atom_site_label_3
_geom_torsion_atom_site_label_4
_geom_torsion
_geom_torsion_site_symmetry_1
La1 O1 C25 C24 168.0(6) .
La1 O1 C25 C26 -13.6(10) .
La1 O2 C16 O3 -154.3(7) .
La1 O2 C16 C15 29.8(11) .
La1 O4 C12 O5 -141.1(9) .
La1 O4 C12 C11 37.4(11) .
La1 O6 C2 C1 -4.4(11) .
La1 O6 C2 C3 178.1(7) .
La1 O10 C38 O9 -75(2) .
La1 O10 C38 C37 108.6(18) .
La1 O64 C64 O22 -80(2) 2_655
La1 O64 C64 C63 104(2) 2_655
La1 N1 C18 C17 -12.5(11) .
La1 N1 C18 C19 169.0(6) .
La1 N1 C26 C21 -171.1(6) .
La1 N1 C26 C25 10.2(10) .
La1 N2 C14 C13 -44.7(9) .
La1 N2 C15 C16 -39.7(8) .
La1 N2 C17 C18 -39.9(9) .
La1 N3 C10 C9 -36.3(11) .
La1 N3 C11 C12 -39.7(9) .
La1 N3 C13 C14 -48.9(9) .
La1 N4 C1 C2 2.8(11) .
La1 N4 C1 C6 -177.9(8) .
La1 N4 C9 C8 176.9(8) .
La1 N4 C9 C10 -10.6(12) .
La2 O8 C28 C27 -16.5(10) .
La2 O8 C28 C29 164.5(7) .
La2 O9 C38 O10 -148.8(7) .
La2 O9 C38 C37 27.9(10) .
La2 O11 C42 O12 -149.0(7) .
La2 O11 C42 C41 31.3(10) .
La2 O13 C51 C50 175.1(7) .
La2 O13 C51 C52 -9.3(10) .
La2 O17 C68 O16 -75(3) .
La2 O17 C68 C67 108(3) .
La2 N5 C27 C28 12.4(10) .
La2 N5 C27 C32 -168.8(6) .
La2 N5 C35 C34 169.6(6) .
La2 N5 C35 C36 -14.4(10) .
La2 N6 C36 C35 -40.3(9) .
La2 N6 C37 C38 -44.0(8) .
La2 N6 C39 C40 -45.0(8) .
La2 N7 C0AA C44 -42.3(9) .
La2 N7 C40 C39 -44.6(8) .
La2 N7 C41 C42 -40.9(8) .
La2 N8 C44 C0AA -15.3(10) .
La2 N8 C44 C45 169.9(7) .
La2 N8 C52 C47 -171.8(6) .
La2 N8 C52 C51 7.8(10) .
La3 O15 C77 C76 162.1(8) .
La3 O15 C77 C78 -17.9(11) .
La3 O16 C68 O17 -157.4(6) .
La3 O16 C68 C67 19.6(10) .
La3 O18 C94 O19 -23.1(14) .
La3 O18 C94 C93 154.5(6) .
La3 O20 C54 C53 -7.6(11) .
La3 O20 C54 C55 173.9(7) .
La3 O22 C64 O64 -162.0(7) .
La3 O22 C64 C63 13.6(12) .
La3 N9 C70 C69 -9.2(11) .
La3 N9 C70 C71 173.5(7) .
La3 N9 C78 C73 -171.1(7) .
La3 N9 C78 C77 7.7(11) .
La3 N10 C66 C65 -51.9(9) .
La3 N10 C67 C68 -48.3(8) .
La3 N10 C69 C70 -43.8(9) .
La3 N11 C62 C61 -37.3(10) .
La3 N11 C63 C64 -48.9(9) .
La3 N11 C65 C66 -38.6(8) .
La3 N12 C53 C54 8.0(11) .
La3 N12 C53 C58 -171.8(7) .
La3 N12 C61 C60 169.8(7) .
La3 N12 C61 C62 -14.4(11) .
O1 C25 C26 N1 1.4(12) .
O1 C25 C26 C21 -177.2(8) .
O6 C2 C3 C4 177.9(9) .
O8 C28 C29 C30 177.3(8) .
O13 C51 C52 N8 0.7(12) .
O13 C51 C52 C47 -179.6(8) .
O15 C77 C78 N9 5.7(13) .
O15 C77 C78 C73 -175.4(8) .
O20 C54 C55 C56 -179.8(9) .
O23 C103 C104 N13 -4.1(12) .
O23 C103 C104 C99 175.8(8) .
O26 C80 C81 C82 179.8(10) .
N1 C18 C19 C20 3.5(14) .
N2 C15 C16 O2 11.9(12) .
N2 C15 C16 O3 -164.3(8) .
N2 C17 C18 N1 35.4(11) .
N2 C17 C18 C19 -146.1(8) .
N3 C11 C12 O4 7.1(13) .
N3 C11 C12 O5 -174.3(9) .
N3 C13 C14 N2 65.9(11) .
N4 C1 C2 O6 0.6(12) .
N4 C1 C2 C3 178.3(9) .
N4 C1 C6 C5 -177.4(10) .
N4 C1 C6 C7 1.6(16) .
N4 C9 C10 N3 31.8(13) .
N5 C27 C28 O8 1.7(11) .
N5 C27 C28 C29 -179.3(8) .
N5 C27 C32 C31 179.9(8) .
N5 C27 C32 C33 -0.5(13) .
N5 C35 C36 N6 36.3(11) .
N6 C37 C38 O9 14.7(11) .
N6 C37 C38 O10 -168.2(7) .
N6 C39 C40 N7 62.6(10) .
N7 C0AA C44 N8 39.9(11) .
N7 C0AA C44 C45 -145.2(8) .
N7 C41 C42 O11 10.8(12) .
N7 C41 C42 O12 -168.9(8) .
N8 C44 C45 C46 2.2(14) .
N9 C70 C71 C72 -1.7(15) .
N10 C67 C68 O16 23.8(11) .
N10 C67 C68 O17 -158.9(7) .
N10 C69 C70 N9 35.7(12) .
N10 C69 C70 C71 -147.0(9) .
N11 C63 C64 O22 28.3(13) .
N11 C63 C64 O64 -155.7(9) .
N11 C65 C66 N10 62.4(10) .
N12 C53 C54 O20 -1.0(13) .
N12 C53 C54 C55 177.5(9) .
N12 C53 C58 C57 -178.8(9) .
N12 C53 C58 C59 1.2(15) .
N12 C61 C62 N11 35.0(13) .
N13 C96 C97 C98 5.1(13) .
N14 C93 C94 O18 28.0(13) .
N14 C93 C94 O19 -154.2(8) .
N14 C95 C96 N13 102.1(9) .
N14 C95 C96 C97 -75.8(10) .
N15 C89 C90 O24 -16.5(12) .
N15 C89 C90 O89 164.9(8) .
N15 C91 C92 N14 -53.2(10) .
N16 C79 C80 O26 1.0(13) .
N16 C79 C80 C81 -178.6(9) .
N16 C79 C84 C83 179.9(9) .
N16 C79 C84 C85 -0.3(14) .
N16 C87 C88 N15 -5.0(11) .
C0AA N7 C40 C39 78.0(9) .
C0AA N7 C41 C42 -161.1(8) .
C0AA C44 C45 C46 -172.5(9) .
C1 N4 C9 C8 1.7(15) .
C1 N4 C9 C10 174.2(9) .
C1 C2 C3 C4 0.5(14) .
C1 C6 C7 C8 0.1(19) .
C2 C1 C6 C5 2.0(16) .
C2 C1 C6 C7 -179.0(10) .
C2 C3 C4 C5 -0.9(17) .
C3 C4 C5 C6 1.8(18) .
C4 C5 C6 C1 -2.4(18) .
C4 C5 C6 C7 178.7(12) .
C5 C6 C7 C8 179.0(12) .
C6 C1 C2 O6 -178.8(9) .
C6 C1 C2 C3 -1.1(15) .
C6 C7 C8 C9 -0.8(19) .
C7 C8 C9 N4 0.0(18) .
C7 C8 C9 C10 -172.4(11) .
C8 C9 C10 N3 -155.4(10) .
C9 N4 C1 C2 178.1(9) .
C9 N4 C1 C6 -2.5(14) .
C10 N3 C11 C12 -162.6(8) .
C10 N3 C13 C14 78.9(10) .
C11 N3 C10 C9 79.6(10) .
C11 N3 C13 C14 -161.3(8) .
C13 N3 C10 C9 -161.6(9) .
C13 N3 C11 C12 76.9(10) .
C14 N2 C15 C16 77.4(9) .
C14 N2 C17 C18 -163.1(8) .
C15 N2 C14 C13 -158.7(8) .
C15 N2 C17 C18 78.4(9) .
C17 N2 C14 C13 81.0(10) .
C17 N2 C15 C16 -163.3(8) .
C17 C18 C19 C20 -174.9(8) .
C18 N1 C26 C21 2.3(13) .
C18 N1 C26 C25 -176.3(8) .
C18 C19 C20 C21 -0.9(14) .
C19 C20 C21 C22 179.8(9) .
C19 C20 C21 C26 -0.8(13) .
C20 C21 C22 C23 -178.7(9) .
C20 C21 C26 N1 0.1(13) .
C20 C21 C26 C25 178.7(8) .
C21 C22 C23 C24 -1.2(14) .
C22 C21 C26 N1 179.6(8) .
C22 C21 C26 C25 -1.8(13) .
C22 C23 C24 C25 0.5(14) .
C23 C24 C25 O1 177.9(8) .
C23 C24 C25 C26 -0.5(14) .
C24 C25 C26 N1 179.8(8) .
C24 C25 C26 C21 1.2(13) .
C26 N1 C18 C17 174.3(8) .
C26 N1 C18 C19 -4.1(13) .
C26 C21 C22 C23 1.9(14) .
C27 N5 C35 C34 -0.6(12) .
C27 N5 C35 C36 175.4(8) .
C27 C28 C29 C30 -1.6(13) .
C27 C32 C33 C34 -1.9(13) .
C28 C27 C32 C31 -1.3(12) .
C28 C27 C32 C33 178.3(8) .
C28 C29 C30 C31 0.9(13) .
C29 C30 C31 C32 -0.3(13) .
C30 C31 C32 C27 0.5(13) .
C30 C31 C32 C33 -179.0(9) .
C31 C32 C33 C34 177.6(9) .
C32 C27 C28 O8 -177.2(7) .
C32 C27 C28 C29 1.8(13) .
C32 C33 C34 C35 3.1(14) .
C33 C34 C35 N5 -1.8(13) .
C33 C34 C35 C36 -177.7(9) .
C34 C35 C36 N6 -147.7(8) .
C35 N5 C27 C28 -177.1(7) .
C35 N5 C27 C32 1.7(12) .
C36 N6 C37 C38 -167.6(7) .
C36 N6 C39 C40 83.0(9) .
C37 N6 C36 C35 78.2(9) .
C37 N6 C39 C40 -160.6(8) .
C39 N6 C36 C35 -166.3(8) .
C39 N6 C37 C38 74.7(9) .
C40 N7 C0AA C44 -165.0(7) .
C40 N7 C41 C42 78.3(9) .
C41 N7 C0AA C44 75.6(9) .
C41 N7 C40 C39 -161.1(8) .
C44 N8 C52 C47 2.1(13) .
C44 N8 C52 C51 -178.3(8) .
C44 C45 C46 C47 1.6(14) .
C45 C46 C47 C48 176.2(9) .
C45 C46 C47 C52 -3.3(14) .
C46 C47 C48 C49 -179.0(9) .
C46 C47 C52 N8 1.5(13) .
C46 C47 C52 C51 -178.1(8) .
C47 C48 C49 C50 -1.8(14) .
C48 C47 C52 N8 -178.0(8) .
C48 C47 C52 C51 2.3(13) .
C48 C49 C50 C51 0.2(14) .
C49 C50 C51 O13 178.1(8) .
C49 C50 C51 C52 2.7(14) .
C50 C51 C52 N8 176.4(8) .
C50 C51 C52 C47 -3.9(13) .
C52 N8 C44 C0AA 170.9(8) .
C52 N8 C44 C45 -4.0(13) .
C52 C47 C48 C49 0.5(14) .
C53 N12 C61 C60 -2.1(14) .
C53 N12 C61 C62 173.7(8) .
C53 C54 C55 C56 1.8(15) .
C53 C58 C59 C60 -1.7(15) .
C54 C53 C58 C57 1.5(14) .
C54 C53 C58 C59 -178.5(9) .
C54 C55 C56 C57 0.5(16) .
C55 C56 C57 C58 -1.7(17) .
C56 C57 C58 C53 0.7(16) .
C56 C57 C58 C59 -179.3(10) .
C57 C58 C59 C60 178.3(10) .
C58 C53 C54 O20 178.7(8) .
C58 C53 C54 C55 -2.8(14) .
C58 C59 C60 C61 0.4(16) .
C59 C60 C61 N12 1.6(15) .
C59 C60 C61 C62 -174.0(10) .
C60 C61 C62 N11 -149.1(9) .
C61 N12 C53 C54 -179.7(8) .
C61 N12 C53 C58 0.6(14) .
C62 N11 C63 C64 -171.2(8) .
C62 N11 C65 C66 87.0(9) .
C63 N11 C62 C61 80.3(11) .
C63 N11 C65 C66 -154.0(8) .
C65 N11 C62 C61 -162.3(8) .
C65 N11 C63 C64 71.0(10) .
C66 N10 C67 C68 69.3(9) .
C66 N10 C69 C70 -169.4(8) .
C67 N10 C66 C65 -165.1(8) .
C67 N10 C69 C70 71.1(10) .
C69 N10 C66 C65 74.9(10) .
C69 N10 C67 C68 -169.0(7) .
C69 C70 C71 C72 -178.8(9) .
C70 N9 C78 C73 3.3(13) .
C70 N9 C78 C77 -178.0(9) .
C70 C71 C72 C73 1.0(15) .
C71 C72 C73 C74 -179.1(10) .
C71 C72 C73 C78 1.4(14) .
C72 C73 C74 C75 179.6(10) .
C72 C73 C78 N9 -3.7(13) .
C72 C73 C78 C77 177.6(9) .
C73 C74 C75 C76 1.2(16) .
C74 C73 C78 N9 176.8(9) .
C74 C73 C78 C77 -1.9(13) .
C74 C75 C76 C77 1.4(17) .
C75 C76 C77 O15 175.7(9) .
C75 C76 C77 C78 -4.4(15) .
C76 C77 C78 N9 -174.2(9) .
C76 C77 C78 C73 4.6(14) .
C78 N9 C70 C69 176.7(8) .
C78 N9 C70 C71 -0.5(14) .
C78 C73 C74 C75 -0.9(15) .
C79 N16 C87 C86 -1.9(12) .
C79 N16 C87 C88 177.9(8) .
C79 C80 C81 C82 -0.6(17) .
C79 C84 C85 C86 -1.3(15) .
C80 C79 C84 C83 1.0(14) .
C80 C79 C84 C85 -179.2(9) .
C80 C81 C82 C83 0(2) .
C81 C82 C83 C84 2(2) .
C82 C83 C84 C79 -2.0(17) .
C82 C83 C84 C85 178.1(11) .
C83 C84 C85 C86 178.6(10) .
C84 C79 C80 O26 179.9(8) .
C84 C79 C80 C81 0.3(15) .
C84 C85 C86 C87 1.2(14) .
C85 C86 C87 N16 0.4(13) .
C85 C86 C87 C88 -179.3(9) .
C86 C87 C88 N15 174.8(7) .
C87 N16 C79 C80 -179.2(8) .
C87 N16 C79 C84 1.8(13) .
C88 N15 C89 C90 148.4(8) .
C88 N15 C91 C92 -73.1(10) .
C89 N15 C88 C87 -77.8(9) .
C89 N15 C91 C92 160.7(7) .
C91 N15 C88 C87 156.6(7) .
C91 N15 C89 C90 -84.7(9) .
C92 N14 C93 C94 -71.3(10) .
C92 N14 C95 C96 -100.5(9) .
C93 N14 C92 C91 -79.8(9) .
C93 N14 C95 C96 128.2(8) .
C95 N14 C92 C91 151.1(8) .
C95 N14 C93 C94 58.5(10) .
C95 C96 C97 C98 -177.1(8) .
C96 N13 C104 C99 -5.0(12) .
C96 N13 C104 C103 174.9(8) .
C96 C97 C98 C99 -4.6(14) .
C97 C98 C99 C100 -177.7(9) .
C97 C98 C99 C104 -0.6(13) .
C98 C99 C100 C101 177.0(9) .
C98 C99 C104 N13 5.4(12) .
C98 C99 C104 C103 -174.5(8) .
C99 C100 C101 C102 -2.3(16) .
C100 C99 C104 N13 -177.3(8) .
C100 C99 C104 C103 2.8(13) .
C100 C101 C102 C103 1.8(16) .
C101 C102 C103 O23 -178.0(9) .
C101 C102 C103 C104 1.1(14) .
C102 C103 C104 N13 176.7(8) .
C102 C103 C104 C99 -3.4(13) .
C104 N13 C96 C95 -178.3(7) .
C104 N13 C96 C97 -0.3(12) .
C104 C99 C100 C101 0.0(13) .

loop_
_platon_squeeze_void_nr
_platon_squeeze_void_average_x
_platon_squeeze_void_average_y
_platon_squeeze_void_average_z
_platon_squeeze_void_volume
_platon_squeeze_void_count_electrons
_platon_squeeze_void_content
1 -0.012 0.002 0.000 1892 797 ' '
2 -0.023 0.503 0.500 1892 797 ' '
